data_7015796
loop_
_publ_author_name
'Chotima, Ratanon'
'Dale, Tim'
'Green, Michael'
'Hey, Thomas W.'
'McMullin, Claire L.'
'Nunns, Adam'
'Guy Orpen, A.'
'Shishkov, Igor V.'
'Wass, Duncan F.'
'Wingad, Richard L.'

_publ_section_title
;
 Cyclopropenylidene carbene ligands in palladium catalysed coupling
 reactions: carbene ligand rotation and application to the Stille
 reaction.
;
_journal_issue 19
_journal_name_full 'Dalton transactions (Cambridge, England : 2003)'
_journal_page_first 5316
_journal_page_last 5323
_journal_paper_doi 10.1039/c1dt10109a
_journal_volume 40
_journal_year 2011
_chemical_formula_moiety 'C15 H10 Cl2'
_chemical_formula_sum 'C15 H10 Cl2'
_chemical_formula_weight 261.13
_chemical_name_systematic
;
?
;
_space_group_IT_number 14
_symmetry_cell_setting monoclinic
_symmetry_space_group_name_Hall '-P 2ybc'
_symmetry_space_group_name_H-M 'P 1 21/c 1'
_atom_sites_solution_hydrogens geom
_atom_sites_solution_primary direct
_atom_sites_solution_secondary difmap
_audit_creation_method SHELXL-97
_cell_angle_alpha 90.00
_cell_angle_beta 105.465(2)
_cell_angle_gamma 90.00
_cell_formula_units_Z 4
_cell_length_a 14.3776(13)
_cell_length_b 7.8923(7)
_cell_length_c 11.2349(10)
_cell_measurement_reflns_used 4952
_cell_measurement_temperature 173(2)
_cell_measurement_theta_max 27.6
_cell_measurement_theta_min 2.94
_cell_volume 1228.69(19)
_computing_cell_refinement 'SMART v5.054 (Bruker-AXS, 1997-1998)'
_computing_data_collection 'SMART v5.054 (Bruker-AXS, 1997-1998)'
_computing_data_reduction
;
SAINT v7.06A (Bruker-AXS, 1997-2003) & SHELXTL v6.14 (Bruker-AXS, 2003)
;
_diffrn_ambient_temperature 173
_diffrn_detector 'CCD plate'
_diffrn_detector_area_resol_mean 8.192
_diffrn_detector_type 'Bruker-AXS SMART 1k'
_diffrn_measured_fraction_theta_full 0.962
_diffrn_measured_fraction_theta_max 0.962
_diffrn_measurement_details 'frames, 0.3\% width'
_diffrn_measurement_device 'three-circle diffractometer'
_diffrn_measurement_device_type 'Bruker-AXS Platform'
_diffrn_measurement_method '\w scans'
_diffrn_measurement_specimen_support 'glass fibre'
_diffrn_radiation_collimation '0.5 mm double pin hole'
_diffrn_radiation_monochromator graphite
_diffrn_radiation_probe x-ray
_diffrn_radiation_type 'Mo K\a'
_diffrn_radiation_wavelength 0.71074
_diffrn_reflns_av_R_equivalents 0.0392
_diffrn_reflns_av_sigmaI/netI 0.0336
_diffrn_reflns_limit_h_max 18
_diffrn_reflns_limit_h_min -18
_diffrn_reflns_limit_k_max 10
_diffrn_reflns_limit_k_min -10
_diffrn_reflns_limit_l_max 14
_diffrn_reflns_limit_l_min -14
_diffrn_reflns_number 12378
_diffrn_reflns_theta_full 27.81
_diffrn_reflns_theta_max 27.81
_diffrn_reflns_theta_min 2.94
_diffrn_source 'sealed X-ray tube'
_diffrn_source_current 40
_diffrn_source_power 2
_diffrn_source_target Mo
_diffrn_source_voltage 50
_exptl_absorpt_coefficient_mu 0.500
_exptl_absorpt_correction_T_max 0.95
_exptl_absorpt_correction_T_min 0.77
_exptl_absorpt_correction_type multi-scan
_exptl_absorpt_process_details SADABS
_exptl_crystal_colour colourless
_exptl_crystal_density_diffrn 1.412
_exptl_crystal_density_method 'not measured'
_exptl_crystal_description Block
_exptl_crystal_F_000 536
_exptl_crystal_size_max 0.4
_exptl_crystal_size_mid 0.4
_exptl_crystal_size_min 0.1
_refine_diff_density_max 0.230
_refine_diff_density_min -0.240
_refine_diff_density_rms 0.046
_refine_ls_extinction_method none
_refine_ls_goodness_of_fit_ref 1.021
_refine_ls_hydrogen_treatment constr
_refine_ls_matrix_type full
_refine_ls_number_parameters 154
_refine_ls_number_reflns 2803
_refine_ls_number_restraints 0
_refine_ls_restrained_S_all 1.021
_refine_ls_R_factor_all 0.0495
_refine_ls_R_factor_gt 0.0314
_refine_ls_shift/su_max 0.001
_refine_ls_shift/su_mean 0.000
_refine_ls_structure_factor_coef Fsqd
_refine_ls_weighting_details 'calc w=1/[\s^2^(Fo^2^)+(0.0430P)^2^+0.2625P] where P=(Fo^2^+2Fc^2^)/3'
_refine_ls_weighting_scheme calc
_refine_ls_wR_factor_gt 0.0768
_refine_ls_wR_factor_ref 0.0855
_reflns_number_gt 2147
_reflns_number_total 2803
_reflns_threshold_expression >2sigma(I)
_cod_data_source_file c1dt10109a.txt
_cod_data_source_block 1
_cod_depositor_comments
;
The following automatic conversions were performed:
'_diffrn_radiation_probe' value 'X-ray' changed to 'x-ray' according to
'/home/saulius/struct/CIF-dictionaries/cif_core.dic' dictionary named
'cif_core.dic' version 2.4.1 from
2010-06-29.

'_exptl_absorpt_correction_type' value 'MULTI-SCAN' changed
to 'multi-scan' according to
'/home/saulius/struct/CIF-dictionaries/cif_core.dic' dictionary named
'cif_core.dic' version 2.4.1 from 2010-06-29.

Automatic conversion script
Id: cif_fix_enum 1555 2011-01-17 13:19:09Z saulius 
;
_cod_original_sg_symbol_H-M 'P 21/c'
_cod_database_code 7015796

loop_
_symmetry_equiv_pos_as_xyz
'x, y, z'
'-x, y+1/2, -z+1/2'
'-x, -y, -z'
'x, -y-1/2, z-1/2'

loop_
_atom_site_label
_atom_site_type_symbol
_atom_site_fract_x
_atom_site_fract_y
_atom_site_fract_z
_atom_site_U_iso_or_equiv
_atom_site_adp_type
_atom_site_occupancy
_atom_site_symmetry_multiplicity
_atom_site_calc_flag
_atom_site_refinement_flags
_atom_site_disorder_assembly
_atom_site_disorder_group
Cl1 Cl 0.29934(3) 0.06162(5) 0.60033(4) 0.03571(13) Uani 1 1 d . . .
Cl2 Cl 0.25031(3) 0.28217(6) 0.77917(3) 0.03655(13) Uani 1 1 d . . .
C1 C 0.24996(10) 0.2637(2) 0.62137(14) 0.0258(3) Uani 1 1 d . . .
C2 C 0.26430(10) 0.4080(2) 0.55153(13) 0.0240(3) Uani 1 1 d . . .
C3 C 0.17803(10) 0.3416(2) 0.52349(13) 0.0245(3) Uani 1 1 d . . .
C4 C 0.33443(10) 0.53060(19) 0.53937(14) 0.0247(3) Uani 1 1 d . . .
C5 C 0.42336(12) 0.5347(2) 0.62556(15) 0.0323(4) Uani 1 1 d . . .
H5 H 0.4373 0.4571 0.6927 0.039 Uiso 1 1 calc R . .
C6 C 0.49136(12) 0.6505(3) 0.61418(18) 0.0412(5) Uani 1 1 d . . .
H6 H 0.5523 0.6533 0.6736 0.049 Uiso 1 1 calc R . .
C7 C 0.47203(14) 0.7617(2) 0.5182(2) 0.0452(5) Uani 1 1 d . . .
H7 H 0.5196 0.8415 0.5106 0.054 Uiso 1 1 calc R . .
C8 C 0.38386(14) 0.7591(2) 0.4321(2) 0.0462(5) Uani 1 1 d . . .
H8 H 0.3705 0.8369 0.3652 0.055 Uiso 1 1 calc R . .
C9 C 0.31540(12) 0.6443(2) 0.44292(16) 0.0365(4) Uani 1 1 d . . .
H9 H 0.2544 0.6429 0.3836 0.044 Uiso 1 1 calc R . .
C10 C 0.07862(10) 0.3327(2) 0.45419(14) 0.0255(3) Uani 1 1 d . . .
C11 C 0.04437(12) 0.4303(2) 0.34992(15) 0.0335(4) Uani 1 1 d . . .
H11 H 0.0870 0.5022 0.3217 0.040 Uiso 1 1 calc R . .
C12 C -0.05176(13) 0.4232(3) 0.28686(16) 0.0437(5) Uani 1 1 d . . .
H12 H -0.0755 0.4900 0.2148 0.052 Uiso 1 1 calc R . .
C13 C -0.11294(13) 0.3203(3) 0.32785(19) 0.0466(5) Uani 1 1 d . . .
H13 H -0.1794 0.3169 0.2845 0.056 Uiso 1 1 calc R . .
C14 C -0.07953(13) 0.2218(3) 0.4310(2) 0.0462(5) Uani 1 1 d . . .
H14 H -0.1225 0.1498 0.4585 0.055 Uiso 1 1 calc R . .
C15 C 0.01668(12) 0.2278(2) 0.49456(17) 0.0343(4) Uani 1 1 d . . .
H15 H 0.0403 0.1598 0.5660 0.041 Uiso 1 1 calc R . .

loop_
_atom_site_aniso_label
_atom_site_aniso_U_11
_atom_site_aniso_U_22
_atom_site_aniso_U_33
_atom_site_aniso_U_23
_atom_site_aniso_U_13
_atom_site_aniso_U_12
Cl1 0.0326(2) 0.0296(2) 0.0454(2) 0.00260(18) 0.01125(18) 0.00398(17)
Cl2 0.0320(2) 0.0562(3) 0.02286(19) 0.00931(18) 0.00978(16) 0.00930(19)
C1 0.0227(7) 0.0320(8) 0.0235(7) 0.0021(6) 0.0073(6) 0.0022(6)
C2 0.0243(7) 0.0288(8) 0.0196(7) -0.0007(6) 0.0068(6) 0.0029(6)
C3 0.0254(7) 0.0281(8) 0.0209(7) 0.0012(6) 0.0076(6) 0.0019(6)
C4 0.0236(7) 0.0261(8) 0.0259(7) -0.0034(6) 0.0092(6) -0.0001(6)
C5 0.0297(8) 0.0359(10) 0.0309(8) -0.0038(7) 0.0076(7) -0.0009(7)
C6 0.0287(9) 0.0432(11) 0.0507(11) -0.0153(9) 0.0090(8) -0.0070(8)
C7 0.0384(10) 0.0321(10) 0.0727(14) -0.0093(10) 0.0277(10) -0.0097(8)
C8 0.0486(11) 0.0344(10) 0.0608(12) 0.0142(9) 0.0237(10) -0.0004(9)
C9 0.0320(9) 0.0372(10) 0.0396(9) 0.0086(8) 0.0084(7) 0.0008(7)
C10 0.0223(7) 0.0281(8) 0.0259(7) -0.0064(6) 0.0062(6) 0.0012(6)
C11 0.0322(8) 0.0402(10) 0.0274(8) -0.0012(7) 0.0064(7) 0.0076(7)
C12 0.0369(10) 0.0553(12) 0.0319(9) -0.0090(8) -0.0031(8) 0.0161(9)
C13 0.0258(8) 0.0526(12) 0.0527(11) -0.0287(10) -0.0049(8) 0.0059(8)
C14 0.0274(9) 0.0422(11) 0.0683(13) -0.0186(10) 0.0114(9) -0.0090(8)
C15 0.0287(8) 0.0314(9) 0.0420(9) -0.0040(8) 0.0083(7) -0.0023(7)

loop_
_atom_type_symbol
_atom_type_description
_atom_type_scat_dispersion_real
_atom_type_scat_dispersion_imag
_atom_type_scat_source
C C 0.0033 0.0016 'International Tables Vol C Tables 4.2.6.8 and 6.1.1.4'
H H 0.0000 0.0000 'International Tables Vol C Tables 4.2.6.8 and 6.1.1.4'
Cl Cl 0.1484 0.1585 'International Tables Vol C Tables 4.2.6.8 and 6.1.1.4'

loop_
_geom_angle_atom_site_label_1
_geom_angle_atom_site_label_2
_geom_angle_atom_site_label_3
_geom_angle
_geom_angle_site_symmetry_1
_geom_angle_site_symmetry_3
_geom_angle_publ_flag
C2 C1 C3 54.29(10) . . ?
C2 C1 Cl2 121.32(12) . . ?
C3 C1 Cl2 122.69(11) . . ?
C2 C1 Cl1 121.21(11) . . ?
C3 C1 Cl1 120.85(11) . . ?
Cl2 C1 Cl1 108.04(8) . . ?
C3 C2 C1 62.98(11) . . ?
C3 C2 C4 153.82(15) . . ?
C1 C2 C4 143.16(14) . . ?
C2 C3 C1 62.74(11) . . ?
C2 C3 C10 153.54(16) . . ?
C1 C3 C10 143.72(15) . . ?
C9 C4 C5 119.23(15) . . ?
C9 C4 C2 121.25(14) . . ?
C5 C4 C2 119.52(14) . . ?
C6 C5 C4 120.00(17) . . ?
C6 C5 H5 120.0 . . ?
C4 C5 H5 120.0 . . ?
C7 C6 C5 120.32(17) . . ?
C7 C6 H6 119.8 . . ?
C5 C6 H6 119.8 . . ?
C6 C7 C8 120.19(18) . . ?
C6 C7 H7 119.9 . . ?
C8 C7 H7 119.9 . . ?
C9 C8 C7 119.91(18) . . ?
C9 C8 H8 120.0 . . ?
C7 C8 H8 120.0 . . ?
C8 C9 C4 120.34(16) . . ?
C8 C9 H9 119.8 . . ?
C4 C9 H9 119.8 . . ?
C15 C10 C11 119.97(15) . . ?
C15 C10 C3 119.23(15) . . ?
C11 C10 C3 120.79(15) . . ?
C12 C11 C10 119.80(18) . . ?
C12 C11 H11 120.1 . . ?
C10 C11 H11 120.1 . . ?
C13 C12 C11 120.00(18) . . ?
C13 C12 H12 120.0 . . ?
C11 C12 H12 120.0 . . ?
C12 C13 C14 120.70(16) . . ?
C12 C13 H13 119.7 . . ?
C14 C13 H13 119.7 . . ?
C13 C14 C15 119.72(19) . . ?
C13 C14 H14 120.1 . . ?
C15 C14 H14 120.1 . . ?
C14 C15 C10 119.82(18) . . ?
C14 C15 H15 120.1 . . ?
C10 C15 H15 120.1 . . ?

loop_
_geom_bond_atom_site_label_1
_geom_bond_atom_site_label_2
_geom_bond_distance
_geom_bond_site_symmetry_2
_geom_bond_publ_flag
Cl1 C1 1.7869(16) . ?
Cl2 C1 1.7775(16) . ?
C1 C2 1.429(2) . ?
C1 C3 1.432(2) . ?
C2 C3 1.305(2) . ?
C2 C4 1.430(2) . ?
C3 C10 1.435(2) . ?
C4 C9 1.377(2) . ?
C4 C5 1.383(2) . ?
C5 C6 1.369(3) . ?
C5 H5 0.9500 . ?
C6 C7 1.361(3) . ?
C6 H6 0.9500 . ?
C7 C8 1.375(3) . ?
C7 H7 0.9500 . ?
C8 C9 1.367(3) . ?
C8 H8 0.9500 . ?
C9 H9 0.9500 . ?
C10 C15 1.378(2) . ?
C10 C11 1.379(2) . ?
C11 C12 1.376(2) . ?
C11 H11 0.9500 . ?
C12 C13 1.364(3) . ?
C12 H12 0.9500 . ?
C13 C14 1.371(3) . ?
C13 H13 0.9500 . ?
C14 C15 1.378(2) . ?
C14 H14 0.9500 . ?
C15 H15 0.9500 . ?

loop_
_cod_related_entry_id
_cod_related_entry_database
_cod_related_entry_code
1 ChemSpider 24597503
